data_4344251
loop_
_publ_author_name
'Birchall, T.'
'Myers, R.D.'

_publ_section_title
;
 Preparation of (I Br2) (Sb2 F11) and (I Br.75 Cl1.25) (Sb Cl6). Their
 Characterization by X-ray Crystallography and Raman Spectroscopy
;
_journal_name_full 'Inorganic Chemistry'
_journal_page_first 1751
_journal_page_last 1756
_journal_volume 22
_journal_year 1983
_chemical_formula_sum 'Br2 F11 I Sb2'
_chemical_name_systematic 'I Br2 Sb2 F11'
_space_group_IT_number 61
_symmetry_space_group_name_Hall '-P 2ac 2ab'
_symmetry_space_group_name_H-M 'P b c a'
_cell_angle_alpha 90
_cell_angle_beta 90
_cell_angle_gamma 90
_cell_formula_units_Z 8
_cell_length_a 14.445
_cell_length_b 14.034
_cell_length_c 12.725
_cell_volume 2579.626
_citation_journal_id_ASTM INOCAJ
_cod_data_source_file Birchall_INOCAJ_1983_213.cif
_cod_data_source_block Br2F11I1Sb2
_cod_original_formula_sum 'Br2 F11 I1 Sb2'
_cod_database_code 4344251

loop_
_symmetry_equiv_pos_as_xyz
x,y,z
-x+1/2,-y,z+1/2
x+1/2,-y+1/2,-z
-x,y+1/2,-z+1/2
-x,-y,-z
x-1/2,y,-z-1/2
-x-1/2,y-1/2,z
x,-y-1/2,z-1/2

loop_
_atom_site_label
_atom_site_type_symbol
_atom_site_fract_x
_atom_site_fract_y
_atom_site_fract_z
_atom_site_occupancy
_atom_site_U_iso_or_equiv
F11 F-1 0.2101 0.925 0.4218 1 0.0
Br2 Br 0.4526 0.6375 -0.0203 1 0.0
F2 F-1 -0.0104 1.1231 0.4582 1 0.0
F6 F-1 -0.0734 1.0362 0.169 1 0.0
Sb2 Sb+5 0.164 0.9162 0.2883 1 0.0
F3 F-1 0.0553 0.9925 0.3382 1 0.0
Sb1 Sb+5 -0.0522 1.0853 0.3284 1 0.0
F5 F-1 -0.1488 1.1711 0.3242 1 0.0
F8 F-1 0.1093 0.9125 0.1592 1 0.0
F7 F-1 0.2646 0.8441 0.2432 1 0.0
F10 F-1 0.0945 0.8133 0.3306 1 0.0
F4 F-1 0.0347 1.1681 0.2694 1 0.0
I1 I+1 0.3611 0.737 0.0955 1 0.0
F9 F-1 0.2153 1.0319 0.2558 1 0.0
Br1 Br 0.268 0.8213 -0.0329 1 0.0
F1 F-1 -0.1195 0.988 0.3875 1 0.0
